data_4001160
loop_
_publ_author_name
'Wang, Chih-Min'
'Wu, Yi-Ying'
'Chang, Yu-Wei'
'Lii, Kwang-Hwa'

_publ_section_title
;
 Luminescent Lanthanide Oxalatophosphites with a 3D Framework Structure:
 [Ln(H2O)(C2O4)0.5(HPO3)]&#x00B7;H2O (Ln = Pr, Nd, and Sm&#x2212;Lu)
;
_journal_issue 9
_journal_name_full 'Chemistry of Materials'
_journal_page_first 2857
_journal_paper_doi 10.1021/cm703703n
_journal_volume 20
_journal_year 2008
_chemical_formula_moiety '[Gd(H2O)(C2O4)0.5(HPO3)]&#x00A1;EH2O'
_chemical_formula_sum 'C H5 Gd O7 P'
_chemical_formula_weight 317.27
_chemical_name_systematic
; 
 ? 
;
_space_group_IT_number 2
_symmetry_cell_setting triclinic
_symmetry_space_group_name_Hall '-P 1'
_symmetry_space_group_name_H-M 'P -1'
_atom_sites_solution_hydrogens geom
_atom_sites_solution_primary direct
_atom_sites_solution_secondary difmap
_audit_creation_method SHELXL-97
_cell_angle_alpha 111.4870(10)
_cell_angle_beta 95.645(2)
_cell_angle_gamma 90.833(2)
_cell_formula_units_Z 2
_cell_length_a 6.5434(2)
_cell_length_b 6.9311(2)
_cell_length_c 7.7465(3)
_cell_measurement_reflns_used 6412
_cell_measurement_temperature 296(2)
_cell_measurement_theta_max 27.5
_cell_measurement_theta_min 2.5
_cell_volume 324.839(19)
_computing_cell_refinement 'Bruker X8 Apex&#x00A2;&#x00BA;'
_computing_data_collection 'Bruker X8 Apex&#x00A2;&#x00BA;'
_computing_data_reduction 'Bruker X8 Apex&#x00A2;&#x00BA;'
_computing_molecular_graphics Diamond
_computing_structure_refinement 'SHELXL-97 (Sheldrick, 1997)'
_computing_structure_solution 'SHELXS-97 (Sheldrick, 1990)'
_diffrn_ambient_temperature 296(2)
_diffrn_measured_fraction_theta_full 0.998
_diffrn_measured_fraction_theta_max 0.998
_diffrn_measurement_device_type CCD
_diffrn_measurement_method 'omega scan'
_diffrn_radiation_monochromator graphite
_diffrn_radiation_source 'fine-focus sealed tube'
_diffrn_radiation_type MoK\a
_diffrn_radiation_wavelength 0.71073
_diffrn_reflns_av_R_equivalents 0.0282
_diffrn_reflns_av_sigmaI/netI 0.0234
_diffrn_reflns_limit_h_max 8
_diffrn_reflns_limit_h_min -8
_diffrn_reflns_limit_k_max 8
_diffrn_reflns_limit_k_min -8
_diffrn_reflns_limit_l_max 10
_diffrn_reflns_limit_l_min -10
_diffrn_reflns_number 6412
_diffrn_reflns_theta_full 27.48
_diffrn_reflns_theta_max 27.48
_diffrn_reflns_theta_min 2.84
_exptl_absorpt_coefficient_mu 10.437
_exptl_absorpt_correction_T_max 0.957
_exptl_absorpt_correction_T_min 0.798
_exptl_absorpt_correction_type empirical
_exptl_absorpt_process_details 'SADABS program'
_exptl_crystal_colour colorless
_exptl_crystal_density_diffrn 3.244
_exptl_crystal_density_meas ?
_exptl_crystal_density_method 'not measured'
_exptl_crystal_description block
_exptl_crystal_F_000 292
_exptl_crystal_size_max 0.1
_exptl_crystal_size_mid 0.07
_exptl_crystal_size_min 0.07
_refine_diff_density_max 1.304
_refine_diff_density_min -0.640
_refine_diff_density_rms 0.157
_refine_ls_extinction_method none
_refine_ls_goodness_of_fit_ref 1.097
_refine_ls_hydrogen_treatment constr
_refine_ls_matrix_type full
_refine_ls_number_parameters 91
_refine_ls_number_reflns 1485
_refine_ls_number_restraints 0
_refine_ls_restrained_S_all 1.097
_refine_ls_R_factor_all 0.0189
_refine_ls_R_factor_gt 0.0179
_refine_ls_shift/su_max 0.001
_refine_ls_shift/su_mean 0.000
_refine_ls_structure_factor_coef Fsqd
_refine_ls_weighting_details 'calc w=1/[\s^2^(Fo^2^)+(0.0250P)^2^+0.5475P] where P=(Fo^2^+2Fc^2^)/3'
_refine_ls_weighting_scheme calc
_refine_ls_wR_factor_gt 0.0465
_refine_ls_wR_factor_ref 0.0471
_reflns_number_gt 1422
_reflns_number_total 1485
_reflns_threshold_expression >2sigma(I)
_cod_data_source_file cm703703n-file003.cif
_cod_data_source_block GdOxPO3
_cod_depositor_comments
;
The following automatic conversions were performed:

'_symmetry_cell_setting' value 'Triclinic' changed to 'triclinic'
according to /home/saulius/struct/CIF-dictionaries/cif_core.dic
dictionary named 'cif_core.dic' version 2.4.1 from 2010-06-29.

Automatic conversion script
Id: cif_fix_values 1715 2011-07-08 13:25:40Z adriana 

The following automatic conversions were performed:

'_exptl_crystal_density_meas' value 'not measured' was changed to '?'
- the value is perceived as not measured.

Automatic conversion script
Id: cif_fix_values 3008 2015-01-20 13:52:24Z robertas 
;
_cod_original_sg_symbol_H-M P-1
_cod_database_code 4001160

loop_
_symmetry_equiv_pos_as_xyz
'x, y, z'
'-x, -y, -z'

loop_
_atom_site_label
_atom_site_type_symbol
_atom_site_fract_x
_atom_site_fract_y
_atom_site_fract_z
_atom_site_U_iso_or_equiv
_atom_site_adp_type
_atom_site_occupancy
_atom_site_symmetry_multiplicity
_atom_site_calc_flag
Gd1 Gd 1.12603(2) 0.22052(3) 0.93234(2) 0.01064(7) Uani 1 1 d
P1 P 0.67160(15) 0.25208(16) 1.02006(14) 0.01251(19) Uani 1 1 d
H1 H 0.6378 0.2796 1.2022 0.013 Uiso 1 1 d
O1 O 0.8006(4) 0.0585(4) 0.9643(4) 0.0149(5) Uani 1 1 d
O2 O 0.4720(4) 0.2240(5) 0.8952(4) 0.0197(6) Uani 1 1 d
O3 O 0.8175(4) 0.4279(4) 1.0242(4) 0.0165(6) Uani 1 1 d
O4 O 0.9482(5) 0.2446(5) 0.6517(4) 0.0257(7) Uani 1 1 d
O5 O 1.1525(5) -0.0834(5) 0.6526(4) 0.0235(7) Uani 1 1 d
OW1 O 1.2031(6) 0.3764(5) 1.2612(4) 0.0295(8) Uani 1 1 d
H2 H 1.2730 0.3290 1.3363 0.050 Uiso 1 1 d
H3 H 1.1733 0.5126 1.3428 0.050 Uiso 1 1 d
OW2 O 1.4218(6) 0.2102(7) 1.4913(6) 0.0491(11) Uani 1 1 d
H4 H 1.5037 0.2767 1.6224 0.050 Uiso 1 1 d
H5 H 1.4887 0.0841 1.3984 0.050 Uiso 1 1 d
C1 C 1.0591(6) -0.0942(6) 0.5009(6) 0.0164(8) Uani 1 1 d

loop_
_atom_site_aniso_label
_atom_site_aniso_U_11
_atom_site_aniso_U_22
_atom_site_aniso_U_33
_atom_site_aniso_U_23
_atom_site_aniso_U_13
_atom_site_aniso_U_12
Gd1 0.00915(11) 0.00903(11) 0.01362(11) 0.00413(7) 0.00088(7) 0.00098(7)
P1 0.0096(4) 0.0125(5) 0.0168(5) 0.0066(4) 0.0028(4) 0.0016(3)
O1 0.0138(13) 0.0115(14) 0.0210(14) 0.0079(11) 0.0022(11) 0.0036(10)
O2 0.0121(14) 0.0171(15) 0.0284(16) 0.0067(12) 0.0021(12) -0.0004(11)
O3 0.0128(13) 0.0120(14) 0.0254(15) 0.0078(11) 0.0029(11) 0.0011(10)
O4 0.0380(19) 0.0172(16) 0.0160(15) 0.0005(12) -0.0036(13) 0.0106(13)
O5 0.0341(18) 0.0183(16) 0.0156(14) 0.0037(12) -0.0009(12) 0.0120(13)
OW1 0.050(2) 0.0185(17) 0.0166(15) 0.0040(12) -0.0027(14) 0.0135(14)
OW2 0.047(2) 0.066(3) 0.048(2) 0.035(2) 0.0117(19) 0.029(2)
C1 0.0171(19) 0.015(2) 0.0167(19) 0.0060(15) -0.0011(15) 0.0018(15)

loop_
_atom_type_symbol
_atom_type_description
_atom_type_scat_dispersion_real
_atom_type_scat_dispersion_imag
_atom_type_scat_source
C C 0.0033 0.0016 'International Tables Vol C Tables 4.2.6.8 and 6.1.1.4'
H H 0.0000 0.0000 'International Tables Vol C Tables 4.2.6.8 and 6.1.1.4'
O O 0.0106 0.0060 'International Tables Vol C Tables 4.2.6.8 and 6.1.1.4'
P P 0.1023 0.0942 'International Tables Vol C Tables 4.2.6.8 and 6.1.1.4'
Gd Gd -0.1653 3.9035 'International Tables Vol C Tables 4.2.6.8 and 6.1.1.4'

loop_
_geom_angle_atom_site_label_1
_geom_angle_atom_site_label_2
_geom_angle_atom_site_label_3
_geom_angle
_geom_angle_site_symmetry_1
_geom_angle_site_symmetry_3
O2 Gd1 O3 80.39(10) 1_655 2_767
O2 Gd1 OW1 90.65(12) 1_655 .
O3 Gd1 OW1 78.26(11) 2_767 .
O2 Gd1 O1 84.83(10) 1_655 2_757
O3 Gd1 O1 148.60(10) 2_767 2_757
OW1 Gd1 O1 74.34(10) . 2_757
O2 Gd1 O4 105.74(11) 1_655 .
O3 Gd1 O4 76.59(10) 2_767 .
OW1 Gd1 O4 146.99(11) . .
O1 Gd1 O4 134.41(10) 2_757 .
O2 Gd1 O5 76.42(11) 1_655 .
O3 Gd1 O5 128.08(10) 2_767 .
OW1 Gd1 O5 146.55(10) . .
O1 Gd1 O5 73.86(10) 2_757 .
O4 Gd1 O5 66.32(10) . .
O2 Gd1 O1 153.77(10) 1_655 .
O3 Gd1 O1 125.58(9) 2_767 .
OW1 Gd1 O1 91.41(11) . .
O1 Gd1 O1 70.62(10) 2_757 .
O4 Gd1 O1 86.15(11) . .
O5 Gd1 O1 87.71(10) . .
O2 Gd1 O3 147.11(10) 1_655 .
O3 Gd1 O3 67.14(10) 2_767 .
OW1 Gd1 O3 78.18(11) . .
O1 Gd1 O3 120.55(9) 2_757 .
O4 Gd1 O3 72.55(10) . .
O5 Gd1 O3 127.91(10) . .
O1 Gd1 O3 58.45(9) . .
O2 Gd1 P1 174.31(8) 1_655 .
O3 Gd1 P1 96.22(7) 2_767 .
OW1 Gd1 P1 84.16(9) . .
O1 Gd1 P1 95.98(7) 2_757 .
O4 Gd1 P1 77.71(8) . .
O5 Gd1 P1 109.23(8) . .
O1 Gd1 P1 29.36(7) . .
O3 Gd1 P1 29.09(6) . .
O2 Gd1 Gd1 120.30(8) 1_655 2_757
O3 Gd1 Gd1 151.23(7) 2_767 2_757
OW1 Gd1 Gd1 81.54(9) . 2_757
O1 Gd1 Gd1 36.00(6) 2_757 2_757
O4 Gd1 Gd1 112.32(8) . 2_757
O5 Gd1 Gd1 78.91(8) . 2_757
O1 Gd1 Gd1 34.62(6) . 2_757
O3 Gd1 Gd1 88.86(6) . 2_757
P1 Gd1 Gd1 61.299(19) . 2_757
O2 Gd1 Gd1 114.98(8) 1_655 2_767
O3 Gd1 Gd1 34.74(7) 2_767 2_767
OW1 Gd1 Gd1 75.82(8) . 2_767
O1 Gd1 Gd1 144.16(7) 2_757 2_767
O4 Gd1 Gd1 71.32(7) . 2_767
O5 Gd1 Gd1 137.61(7) . 2_767
O1 Gd1 Gd1 90.84(6) . 2_767
O3 Gd1 Gd1 32.40(6) . 2_767
P1 Gd1 Gd1 61.481(19) . 2_767
Gd1 Gd1 Gd1 119.830(8) 2_757 2_767
O2 P1 O3 114.60(17) . .
O2 P1 O1 113.45(17) . .
O3 P1 O1 104.59(15) . .
O2 P1 Gd1 131.45(12) . .
O3 P1 Gd1 52.89(11) . .
O1 P1 Gd1 51.70(10) . .
O2 P1 H1 111.8 . .
O3 P1 H1 109.1 . .
O1 P1 H1 102.4 . .
Gd1 P1 H1 116.5 . .
P1 O1 Gd1 137.83(16) . 2_757
P1 O1 Gd1 98.94(13) . .
Gd1 O1 Gd1 109.38(10) 2_757 .
P1 O2 Gd1 135.92(18) . 1_455
P1 O3 Gd1 149.09(17) . 2_767
P1 O3 Gd1 98.02(13) . .
Gd1 O3 Gd1 112.86(10) 2_767 .
C1 O4 Gd1 120.2(3) 2_756 .
C1 O5 Gd1 119.8(3) . .
Gd1 OW1 H2 128.9 . .
Gd1 OW1 H3 128.4 . .
H2 OW1 H3 102.6 . .
H4 OW2 H5 114.9 . .
O5 C1 O4 126.5(4) . 2_756
O5 C1 C1 117.2(4) . 2_756
O4 C1 C1 116.2(4) 2_756 2_756

loop_
_geom_bond_atom_site_label_1
_geom_bond_atom_site_label_2
_geom_bond_distance
_geom_bond_site_symmetry_2
Gd1 O2 2.311(3) 1_655
Gd1 O3 2.353(3) 2_767
Gd1 OW1 2.372(3) .
Gd1 O1 2.387(3) 2_757
Gd1 O4 2.425(3) .
Gd1 O5 2.430(3) .
Gd1 O1 2.469(3) .
Gd1 O3 2.503(3) .
Gd1 P1 3.1079(10) .
Gd1 Gd1 3.9630(3) 2_757
Gd1 Gd1 4.0471(4) 2_767
P1 O2 1.512(3) .
P1 O3 1.526(3) .
P1 O1 1.542(3) .
P1 H1 1.3932 .
O1 Gd1 2.387(3) 2_757
O2 Gd1 2.311(3) 1_455
O3 Gd1 2.353(3) 2_767
O4 C1 1.253(5) 2_756
O5 C1 1.246(5) .
OW1 H2 0.8644 .
OW1 H3 0.9601 .
OW2 H4 1.0363 .
OW2 H5 1.0420 .
C1 O4 1.253(5) 2_756
C1 C1 1.532(8) 2_756
